data_4309260
loop_
_publ_author_name
'Haiyang He'
'Malgorzata Lipowska'
'Xiaolong Xu'
'Andrew T. Taylor'
'Maria Carlone'
'Luigi G. Marzilli'

_publ_contact_author_address
;
Emory University
Department of Chemistry
X-ray Crystallography Laboratory
Atlanta GA 30322-2210
USA
;
_publ_contact_author_email khardca@emory.edu
_publ_contact_author_fax 404-727-6586
_publ_contact_author_name 'Kenneth I. Hardcastle'
_publ_contact_author_phone 404-727-6140
_publ_section_title
;
Re(CO)3 Complexes Synthesized via an Improved Preparation of
Aqueous fac-[Re(CO)3(H2O)3]+ as an Aid in Assessing 99mTc Imaging Agents.
Structural Characterization and Solution Behavior of Complexes with
Thioether-Bearing Amino Acids as Tridentate Ligands
;
_journal_name_full 'Inorganic Chemistry'
_journal_page_first 5437
_journal_page_last 5446
_journal_paper_doi 10.1021/ic0501869
_journal_volume 44
_journal_year 2005
_chemical_formula_moiety 'C9 H12 N O5 Re S'
_chemical_formula_sum 'C9 H12 N O5 Re S'
_chemical_formula_weight 432.46
_chemical_name_systematic
; 
 ? 
;
_space_group_IT_number 5
_symmetry_cell_setting monoclinic
_symmetry_space_group_name_Hall 'C 2y'
_symmetry_space_group_name_H-M 'C 1 2 1'
_atom_sites_solution_hydrogens geom
_atom_sites_solution_primary direct
_atom_sites_solution_secondary difmap
_audit_creation_method SHELXL-97
_cell_angle_alpha 90.00
_cell_angle_beta 117.122(3)
_cell_angle_gamma 90.00
_cell_formula_units_Z 16
_cell_length_a 31.371(2)
_cell_length_b 6.1718(4)
_cell_length_c 29.357(2)
_cell_measurement_reflns_used 8517
_cell_measurement_temperature 173(2)
_cell_measurement_theta_max 32.95
_cell_measurement_theta_min 3.12
_cell_volume 5058.9(6)
_computing_cell_refinement 'Bruker SMART'
_computing_data_collection 'Bruker SMART'
_computing_data_reduction 'Bruker SAINT'
_computing_molecular_graphics 'Bruker SHELXTL'
_computing_publication_material 'Bruker SHELXTL'
_computing_structure_refinement 'SHELXL-97 (Sheldrick, 1997)'
_computing_structure_solution 'SHELXS-97 (Sheldrick, 1990)'
_diffrn_ambient_temperature 173(2)
_diffrn_measured_fraction_theta_full 0.952
_diffrn_measured_fraction_theta_max 0.952
_diffrn_measurement_device_type 'CCD area detector'
_diffrn_measurement_method 'phi and omega scans'
_diffrn_radiation_monochromator graphite
_diffrn_radiation_source 'fine-focus sealed tube'
_diffrn_radiation_type MoK\a
_diffrn_radiation_wavelength 0.71073
_diffrn_reflns_av_R_equivalents 0.0435
_diffrn_reflns_av_sigmaI/netI 0.0640
_diffrn_reflns_limit_h_max 47
_diffrn_reflns_limit_h_min -47
_diffrn_reflns_limit_k_max 9
_diffrn_reflns_limit_k_min -9
_diffrn_reflns_limit_l_max 43
_diffrn_reflns_limit_l_min -44
_diffrn_reflns_number 44829
_diffrn_reflns_theta_full 33.04
_diffrn_reflns_theta_max 33.04
_diffrn_reflns_theta_min 1.46
_exptl_absorpt_coefficient_mu 9.781
_exptl_absorpt_correction_T_max 0.7579
_exptl_absorpt_correction_T_min 0.0576
_exptl_absorpt_correction_type multi-scan
_exptl_absorpt_process_details 'SADABS V2.10, Sheldrick 2003'
_exptl_crystal_colour colorless
_exptl_crystal_density_diffrn 2.271
_exptl_crystal_density_method 'not measured'
_exptl_crystal_description needle
_exptl_crystal_F_000 3264
_exptl_crystal_size_max 0.68
_exptl_crystal_size_mid 0.04
_exptl_crystal_size_min 0.03
_refine_diff_density_max 3.357
_refine_diff_density_min -2.714
_refine_diff_density_rms 0.271
_refine_ls_abs_structure_details 'Flack H D (1983), Acta Cryst. A39, 876-881'
_refine_ls_abs_structure_Flack 0.026(8)
_refine_ls_extinction_method none
_refine_ls_goodness_of_fit_ref 1.152
_refine_ls_hydrogen_treatment mixed
_refine_ls_matrix_type full
_refine_ls_number_parameters 617
_refine_ls_number_reflns 17832
_refine_ls_number_restraints 1
_refine_ls_restrained_S_all 1.152
_refine_ls_R_factor_all 0.0551
_refine_ls_R_factor_gt 0.0484
_refine_ls_shift/su_max 0.003
_refine_ls_shift/su_mean 0.000
_refine_ls_structure_factor_coef Fsqd
_refine_ls_weighting_details 'calc w=1/[\s^2^(Fo^2^)+(0.0315P)^2^+1.0903P] where P=(Fo^2^+2Fc^2^)/3'
_refine_ls_weighting_scheme calc
_refine_ls_wR_factor_gt 0.0909
_refine_ls_wR_factor_ref 0.0930
_reflns_number_gt 16163
_reflns_number_total 17832
_reflns_threshold_expression >2sigma(I)
_cod_data_source_file ic0501869si20050418_102502_4.cif
_cod_data_source_block 3
_cod_depositor_comments
;
The following automatic conversions were performed:
'_symmetry_cell_setting' value 'Monoclinic' changed to 'monoclinic'
according to '/home/saulius/struct/CIF-dictionaries/cif_core.dic'
dictionary named 'cif_core.dic' version 2.4.1 from 2010-06-29.

Automatic conversion script
Id: cif_fix_enum 1527 2010-12-29 10:47:43Z saulius 
;
_cod_database_code 4309260

loop_
_symmetry_equiv_pos_as_xyz
'x, y, z'
'-x, y, -z'
'x+1/2, y+1/2, z'
'-x+1/2, y+1/2, -z'

loop_
_atom_site_label
_atom_site_type_symbol
_atom_site_fract_x
_atom_site_fract_y
_atom_site_fract_z
_atom_site_U_iso_or_equiv
_atom_site_adp_type
_atom_site_occupancy
_atom_site_symmetry_multiplicity
_atom_site_calc_flag
_atom_site_refinement_flags
_atom_site_disorder_assembly
_atom_site_disorder_group
C1 C 0.9249(3) 0.3711(13) 0.6723(3) 0.0254(17) Uani 1 1 d . . .
C2 C 1.0049(3) 0.2629(17) 0.6693(3) 0.0314(17) Uani 1 1 d . . .
C3 C 0.9305(4) -0.0162(14) 0.6441(3) 0.032(2) Uani 1 1 d . . .
C4 C 0.9219(3) 0.3254(12) 0.5130(3) 0.0169(14) Uani 1 1 d . . .
H4 H 0.9298 0.3160 0.4838 0.020 Uiso 1 1 calc R . .
C5 C 0.8697(3) 0.2715(16) 0.4952(3) 0.0245(15) Uani 1 1 d . . .
H5A H 0.8622 0.1315 0.4767 0.029 Uiso 1 1 calc R . .
H5B H 0.8495 0.3845 0.4710 0.029 Uiso 1 1 calc R . .
C6 C 0.9333(2) 0.5535(10) 0.5368(3) 0.0165(13) Uani 1 1 d . . .
C7 C 0.8276(3) 0.5151(18) 0.5458(3) 0.0307(17) Uani 1 1 d . . .
H7B H 0.8517 0.6312 0.5537 0.037 Uiso 1 1 calc R . .
H7A H 0.8016 0.5402 0.5108 0.037 Uiso 1 1 calc R . .
C8 C 0.8071(3) 0.524(2) 0.5841(4) 0.039(2) Uani 1 1 d . . .
H8B H 0.7889 0.3898 0.5814 0.047 Uiso 1 1 calc R . .
H8A H 0.8338 0.5328 0.6193 0.047 Uiso 1 1 calc R . .
C9 C 0.7744(4) 0.7182(18) 0.5745(4) 0.045(3) Uani 1 1 d . . .
H9B H 0.7914 0.8505 0.5739 0.068 Uiso 1 1 calc R . .
H9C H 0.7648 0.7286 0.6018 0.068 Uiso 1 1 calc R . .
H9A H 0.7459 0.7008 0.5415 0.068 Uiso 1 1 calc R . .
N1 N 0.9507(2) 0.1668(10) 0.5534(2) 0.0186(12) Uani 1 1 d . . .
H1A H 0.9827 0.1773 0.5614 0.022 Uiso 1 1 calc R . .
H1B H 0.9405 0.0276 0.5429 0.022 Uiso 1 1 calc R . .
O1 O 0.9174(3) 0.4234(11) 0.7056(3) 0.0401(17) Uani 1 1 d . . .
O2 O 1.0438(2) 0.2691(13) 0.7000(2) 0.0354(14) Uani 1 1 d . . .
O3 O 0.9245(3) -0.1791(10) 0.6591(3) 0.054(2) Uani 1 1 d . . .
O4 O 0.9310(2) 0.7121(8) 0.5104(2) 0.0215(12) Uani 1 1 d . . .
O5 O 0.9438(2) 0.5577(8) 0.5847(2) 0.0227(12) Uani 1 1 d . . .
Re1 Re 0.938776(10) 0.25744(5) 0.619656(10) 0.01739(6) Uani 1 1 d . . .
C1A C 0.7261(3) 0.3716(12) 0.6903(4) 0.0284(19) Uani 1 1 d . . .
C2A C 0.6856(2) 0.2729(16) 0.5909(3) 0.0254(16) Uani 1 1 d . . .
C3A C 0.6942(3) -0.0154(17) 0.6627(4) 0.039(2) Uani 1 1 d . . .
C4A C 0.5608(3) 0.3240(11) 0.6076(3) 0.0172(14) Uani 1 1 d . . .
H4A H 0.5260 0.3121 0.5827 0.021 Uiso 1 1 calc R . .
C5A C 0.5683(2) 0.2768(15) 0.6613(3) 0.0211(14) Uani 1 1 d . . .
H5AA H 0.5522 0.1391 0.6615 0.025 Uiso 1 1 calc R . .
H5AB H 0.5537 0.3938 0.6726 0.025 Uiso 1 1 calc R . .
C6A C 0.5802(2) 0.5532(11) 0.6047(2) 0.0157(13) Uani 1 1 d . . .
C7A C 0.6465(3) 0.5220(14) 0.7370(3) 0.0237(14) Uani 1 1 d . . .
H7AB H 0.6811 0.5506 0.7499 0.028 Uiso 1 1 calc R . .
H7AA H 0.6286 0.6346 0.7113 0.028 Uiso 1 1 calc R . .
C8A C 0.6342(3) 0.5388(15) 0.7807(3) 0.0248(16) Uani 1 1 d . . .
H8AA H 0.6514 0.4245 0.8062 0.030 Uiso 1 1 calc R . .
H8AB H 0.5994 0.5142 0.7678 0.030 Uiso 1 1 calc R . .
C9A C 0.6475(3) 0.7620(17) 0.8069(3) 0.0351(19) Uani 1 1 d . . .
H9AC H 0.6822 0.7833 0.8215 0.053 Uiso 1 1 calc R . .
H9AA H 0.6379 0.7690 0.8343 0.053 Uiso 1 1 calc R . .
H9AB H 0.6310 0.8757 0.7817 0.053 Uiso 1 1 calc R . .
N1A N 0.5893(2) 0.1680(10) 0.5946(2) 0.0167(12) Uani 1 1 d . . .
H1AA H 0.5817 0.1776 0.5605 0.020 Uiso 1 1 calc R . .
H1AB H 0.5837 0.0286 0.6016 0.020 Uiso 1 1 calc R . .
O1A O 0.7636(2) 0.4292(10) 0.7203(3) 0.0420(18) Uani 1 1 d . . .
O2A O 0.6996(2) 0.2741(15) 0.5607(3) 0.0447(17) Uani 1 1 d . . .
O3A O 0.7128(3) -0.1797(11) 0.6755(4) 0.070(3) Uani 1 1 d . . .
O4A O 0.55282(19) 0.7097(8) 0.5916(2) 0.0203(11) Uani 1 1 d . . .
O5A O 0.62419(17) 0.5605(7) 0.61748(19) 0.0161(10) Uani 1 1 d . . .
S1A S 0.63222(6) 0.2564(4) 0.70628(6) 0.0216(3) Uani 1 1 d . . .
Re2 Re 0.664529(9) 0.25924(5) 0.642763(10) 0.01750(6) Uani 1 1 d . . .
C1B C 0.7669(3) 0.1412(11) 0.8408(3) 0.0211(15) Uani 1 1 d . . .
C2B C 0.8177(3) -0.0046(17) 0.9367(3) 0.0265(17) Uani 1 1 d . . .
C3B C 0.8000(3) -0.2431(17) 0.8538(4) 0.034(2) Uani 1 1 d . . .
C4B C 0.9319(2) 0.0768(11) 0.9046(3) 0.0177(15) Uani 1 1 d . . .
H4B H 0.9672 0.0575 0.9262 0.021 Uiso 1 1 calc R . .
C5B C 0.9185(2) 0.0416(13) 0.8492(3) 0.0187(14) Uani 1 1 d . . .
H5BA H 0.9263 -0.1088 0.8439 0.022 Uiso 1 1 calc R . .
H5BB H 0.9369 0.1416 0.8385 0.022 Uiso 1 1 calc R . .
C6B C 0.9158(3) 0.3054(11) 0.9131(3) 0.0175(14) Uani 1 1 d . . .
C7B C 0.8352(3) -0.1374(14) 0.7659(3) 0.0271(18) Uani 1 1 d . . .
H7BB H 0.8479 -0.2734 0.7853 0.032 Uiso 1 1 calc R . .
H7BA H 0.7998 -0.1467 0.7488 0.032 Uiso 1 1 calc R . .
C8B C 0.8525(3) -0.1161(16) 0.7256(3) 0.033(2) Uani 1 1 d . . .
H8BA H 0.8454 -0.2523 0.7056 0.040 Uiso 1 1 calc R . .
H8BB H 0.8877 -0.0967 0.7429 0.040 Uiso 1 1 calc R . .
C9B C 0.8298(4) 0.0721(18) 0.6890(4) 0.041(3) Uani 1 1 d . . .
H9BC H 0.7949 0.0583 0.6730 0.062 Uiso 1 1 calc R . .
H9BA H 0.8405 0.0702 0.6624 0.062 Uiso 1 1 calc R . .
H9BB H 0.8394 0.2089 0.7079 0.062 Uiso 1 1 calc R . .
N1B N 0.9049(2) -0.0806(9) 0.9193(2) 0.0172(12) Uani 1 1 d . . .
H1BA H 0.9157 -0.0796 0.9542 0.021 Uiso 1 1 calc R . .
H1BB H 0.9082 -0.2184 0.9094 0.021 Uiso 1 1 calc R . .
O1B O 0.7283(2) 0.1961(10) 0.8170(3) 0.0386(17) Uani 1 1 d . . .
O2B O 0.8098(2) -0.0232(14) 0.9715(3) 0.0459(19) Uani 1 1 d . . .
O3B O 0.7798(3) -0.4066(11) 0.8367(3) 0.049(2) Uani 1 1 d . . .
O4B O 0.94338(19) 0.4600(8) 0.9229(2) 0.0201(11) Uani 1 1 d . . .
O5B O 0.87278(18) 0.3182(8) 0.9068(2) 0.0182(11) Uani 1 1 d . . .
S1B S 0.85394(7) 0.0906(3) 0.81045(7) 0.0187(3) Uani 1 1 d . . .
Re3 Re 0.829918(9) 0.02407(5) 0.879569(10) 0.01677(6) Uani 1 1 d . . .
C1C C 0.0357(3) 0.6138(12) 0.7966(3) 0.0262(17) Uani 1 1 d . . .
C2C C -0.0350(3) 0.5252(15) 0.8214(3) 0.0252(15) Uani 1 1 d . . .
C3C C 0.0281(3) 0.2301(14) 0.8254(3) 0.0302(19) Uani 1 1 d . . .
C4C C 0.0729(2) 0.5690(12) 0.9677(3) 0.0159(14) Uani 1 1 d . . .
H4C H 0.0725 0.5613 1.0016 0.019 Uiso 1 1 calc R . .
C5C C 0.1221(3) 0.5076(16) 0.9738(3) 0.0240(14) Uani 1 1 d . . .
H5CA H 0.1323 0.3686 0.9926 0.029 Uiso 1 1 calc R . .
H5CB H 0.1456 0.6200 0.9943 0.029 Uiso 1 1 calc R . .
C6C C 0.0591(2) 0.7975(11) 0.9452(3) 0.0146(13) Uani 1 1 d . . .
C7C C 0.1482(3) 0.7338(17) 0.9062(3) 0.0302(19) Uani 1 1 d . . .
H7CB H 0.1371 0.7665 0.8695 0.036 Uiso 1 1 calc R . .
H7CA H 0.1370 0.8519 0.9210 0.036 Uiso 1 1 calc R . .
C8C C 0.2024(3) 0.7272(19) 0.9332(4) 0.037(2) Uani 1 1 d . . .
H8CB H 0.2134 0.6904 0.9696 0.045 Uiso 1 1 calc R . .
H8CA H 0.2135 0.6116 0.9178 0.045 Uiso 1 1 calc R . .
C9C C 0.2245(3) 0.9400(19) 0.9297(4) 0.044(3) Uani 1 1 d . . .
H9CC H 0.2130 0.9792 0.8937 0.065 Uiso 1 1 calc R . .
H9CA H 0.2594 0.9258 0.9463 0.065 Uiso 1 1 calc R . .
H9CB H 0.2153 1.0532 0.9470 0.065 Uiso 1 1 calc R . .
N1C N 0.0381(2) 0.4126(9) 0.9315(2) 0.0152(11) Uani 1 1 d . . .
H1CA H 0.0088 0.4251 0.9313 0.018 Uiso 1 1 calc R . .
H1CB H 0.0489 0.2726 0.9400 0.018 Uiso 1 1 calc R . .
O1C O 0.0377(3) 0.6693(11) 0.7599(3) 0.0400(17) Uani 1 1 d . . .
O2C O -0.0761(2) 0.5330(12) 0.8032(2) 0.0328(14) Uani 1 1 d . . .
O3C O 0.0231(4) 0.0678(10) 0.8032(3) 0.057(2) Uani 1 1 d . . .
O4C O 0.0665(2) 0.9574(8) 0.9734(2) 0.0210(12) Uani 1 1 d . . .
O5C O 0.04016(19) 0.8061(8) 0.89690(18) 0.0190(11) Uani 1 1 d . . .
S1C S 0.12190(7) 0.4809(3) 0.91193(8) 0.0240(4) Uani 1 1 d . . .
Re4 Re 0.033311(10) 0.50382(5) 0.856353(10) 0.01795(6) Uani 1 1 d . . .
S1 S 0.85518(6) 0.2539(4) 0.54840(7) 0.0236(3) Uani 1 1 d . . .

loop_
_atom_site_aniso_label
_atom_site_aniso_U_11
_atom_site_aniso_U_22
_atom_site_aniso_U_33
_atom_site_aniso_U_23
_atom_site_aniso_U_13
_atom_site_aniso_U_12
C1 0.028(4) 0.017(4) 0.032(5) 0.006(3) 0.015(4) 0.004(3)
C2 0.033(4) 0.028(4) 0.039(5) 0.011(5) 0.021(4) 0.010(4)
C3 0.061(6) 0.024(4) 0.022(4) -0.011(3) 0.028(4) -0.008(4)
C4 0.019(3) 0.017(3) 0.017(3) 0.001(3) 0.010(3) 0.002(3)
C5 0.026(4) 0.022(4) 0.022(3) -0.008(4) 0.007(3) -0.005(4)
C6 0.018(3) 0.009(3) 0.023(3) -0.001(2) 0.010(3) 0.002(2)
C7 0.023(4) 0.036(4) 0.030(4) 0.001(4) 0.010(3) 0.005(4)
C8 0.028(4) 0.046(5) 0.050(5) 0.010(5) 0.022(4) -0.003(5)
C9 0.035(5) 0.046(7) 0.053(6) -0.010(5) 0.019(5) 0.011(5)
N1 0.020(3) 0.014(3) 0.025(3) -0.001(2) 0.013(3) 0.002(2)
O1 0.064(5) 0.035(4) 0.033(4) -0.009(3) 0.033(4) -0.004(3)
O2 0.035(3) 0.040(3) 0.017(3) 0.000(3) 0.000(2) 0.007(3)
O3 0.107(7) 0.014(3) 0.076(6) -0.003(3) 0.071(6) -0.004(4)
O4 0.031(3) 0.017(3) 0.019(3) 0.002(2) 0.014(2) -0.004(2)
O5 0.032(3) 0.016(3) 0.017(2) 0.000(2) 0.009(2) -0.003(2)
Re1 0.02200(13) 0.01342(11) 0.01748(12) -0.00009(12) 0.00965(10) -0.00007(12)
C1A 0.032(5) 0.012(3) 0.040(5) 0.006(3) 0.015(4) 0.010(3)
C2A 0.014(3) 0.028(4) 0.041(4) -0.009(4) 0.019(3) -0.010(3)
C3A 0.022(4) 0.030(5) 0.050(6) -0.003(5) 0.003(4) -0.004(4)
C4A 0.017(3) 0.015(3) 0.016(3) 0.004(3) 0.004(3) -0.002(2)
C5A 0.018(3) 0.022(4) 0.024(3) 0.003(3) 0.011(3) -0.001(3)
C6A 0.019(3) 0.014(3) 0.009(3) 0.000(2) 0.003(2) -0.003(2)
C7A 0.026(4) 0.022(3) 0.021(3) -0.002(4) 0.009(3) -0.003(4)
C8A 0.025(4) 0.032(5) 0.016(3) 0.001(3) 0.009(3) 0.005(4)
C9A 0.040(5) 0.033(4) 0.030(4) -0.014(5) 0.015(4) -0.007(5)
N1A 0.019(3) 0.014(3) 0.015(3) 0.000(2) 0.006(2) -0.002(2)
O1A 0.020(3) 0.029(3) 0.052(4) -0.003(3) -0.006(3) 0.002(3)
O2A 0.036(3) 0.062(5) 0.042(4) -0.017(4) 0.023(3) -0.010(4)
O3A 0.026(4) 0.020(3) 0.112(7) 0.008(4) -0.014(4) 0.009(3)
O4A 0.018(2) 0.015(3) 0.027(3) 0.001(2) 0.009(2) 0.0010(19)
O5A 0.012(2) 0.010(2) 0.024(3) 0.0042(18) 0.0061(19) 0.0029(17)
S1A 0.0255(8) 0.0194(8) 0.0155(7) 0.0039(8) 0.0056(6) 0.0000(9)
Re2 0.01516(11) 0.01233(11) 0.02085(13) -0.00033(12) 0.00460(10) 0.00052(12)
C1B 0.025(4) 0.010(3) 0.029(4) 0.000(3) 0.014(3) -0.004(3)
C2B 0.016(3) 0.033(4) 0.027(4) 0.008(4) 0.006(3) 0.007(4)
C3B 0.018(3) 0.030(4) 0.051(5) 0.012(5) 0.012(4) -0.008(4)
C4B 0.009(3) 0.018(3) 0.020(4) -0.003(3) 0.001(3) 0.002(2)
C5B 0.022(3) 0.017(3) 0.020(3) 0.000(3) 0.012(3) 0.004(3)
C6B 0.021(3) 0.017(4) 0.011(3) -0.001(2) 0.004(3) 0.003(3)
C7B 0.031(4) 0.025(4) 0.020(4) -0.007(3) 0.008(3) -0.007(3)
C8B 0.035(5) 0.039(5) 0.024(4) -0.007(4) 0.012(4) 0.004(4)
C9B 0.046(6) 0.056(7) 0.028(5) 0.007(4) 0.022(4) 0.007(5)
N1B 0.019(3) 0.009(3) 0.021(3) -0.003(2) 0.006(2) -0.001(2)
O1B 0.015(3) 0.026(3) 0.062(5) 0.001(3) 0.006(3) 0.000(2)
O2B 0.043(4) 0.063(5) 0.045(4) 0.012(4) 0.031(3) 0.006(4)
O3B 0.043(4) 0.034(4) 0.052(5) -0.002(3) 0.006(4) -0.005(3)
O4B 0.022(3) 0.013(3) 0.025(3) -0.004(2) 0.011(2) -0.0068(19)
O5B 0.014(2) 0.015(2) 0.025(3) -0.002(2) 0.009(2) 0.0002(18)
S1B 0.0190(8) 0.0178(8) 0.0157(8) -0.0006(6) 0.0050(7) 0.0013(6)
Re3 0.01464(12) 0.01314(12) 0.02116(13) 0.00035(12) 0.00696(10) -0.00020(11)
C1C 0.033(4) 0.012(3) 0.037(5) 0.001(3) 0.019(4) 0.005(3)
C2C 0.034(4) 0.016(3) 0.028(4) -0.009(4) 0.016(3) -0.005(4)
C3C 0.044(5) 0.021(4) 0.037(5) 0.003(4) 0.028(4) 0.002(4)
C4C 0.013(3) 0.022(4) 0.016(3) 0.003(3) 0.010(3) 0.005(2)
C5C 0.026(4) 0.023(3) 0.025(4) 0.006(4) 0.014(3) 0.003(4)
C6C 0.012(3) 0.018(4) 0.015(3) 0.003(2) 0.008(2) 0.002(2)
C7C 0.021(4) 0.046(6) 0.026(4) 0.011(4) 0.013(3) 0.002(4)
C8C 0.023(4) 0.055(7) 0.034(5) 0.005(5) 0.013(4) 0.002(4)
C9C 0.027(5) 0.059(7) 0.039(6) -0.004(5) 0.010(4) -0.016(4)
N1C 0.019(3) 0.012(3) 0.012(3) 0.004(2) 0.006(2) 0.004(2)
O1C 0.071(5) 0.031(3) 0.031(4) -0.001(3) 0.034(4) 0.002(3)
O2C 0.030(3) 0.041(4) 0.024(3) 0.006(3) 0.009(2) 0.013(3)
O3C 0.126(8) 0.018(3) 0.039(4) -0.005(3) 0.048(5) 0.006(4)
O4C 0.029(3) 0.019(3) 0.014(2) -0.0002(19) 0.008(2) 0.004(2)
O5C 0.029(3) 0.017(3) 0.007(2) -0.0048(18) 0.006(2) 0.002(2)
S1C 0.0257(9) 0.0246(10) 0.0261(9) -0.0003(8) 0.0154(8) 0.0056(8)
Re4 0.02609(14) 0.01250(12) 0.01686(12) -0.00009(12) 0.01118(11) 0.00208(12)
S1 0.0195(8) 0.0234(8) 0.0275(9) -0.0008(9) 0.0104(7) -0.0034(9)

loop_
_atom_type_symbol
_atom_type_description
_atom_type_scat_dispersion_real
_atom_type_scat_dispersion_imag
_atom_type_scat_source
C C 0.0033 0.0016 'International Tables Vol C Tables 4.2.6.8 and 6.1.1.4'
H H 0.0000 0.0000 'International Tables Vol C Tables 4.2.6.8 and 6.1.1.4'
N N 0.0061 0.0033 'International Tables Vol C Tables 4.2.6.8 and 6.1.1.4'
O O 0.0106 0.0060 'International Tables Vol C Tables 4.2.6.8 and 6.1.1.4'
S S 0.1246 0.1234 'International Tables Vol C Tables 4.2.6.8 and 6.1.1.4'
Re Re -1.0185 7.2310 'International Tables Vol C Tables 4.2.6.8 and 6.1.1.4'

loop_
_geom_angle_atom_site_label_1
_geom_angle_atom_site_label_2
_geom_angle_atom_site_label_3
_geom_angle
_geom_angle_site_symmetry_1
_geom_angle_site_symmetry_3
_geom_angle_publ_flag
O1 C1 Re1 174.6(7) . . ?
O2 C2 Re1 177.8(8) . . ?
O3 C3 Re1 178.3(8) . . ?
N1 C4 C5 107.6(6) . . ?
N1 C4 C6 108.1(6) . . ?
C5 C4 C6 110.5(6) . . ?
C4 C5 S1 111.8(5) . . ?
O4 C6 O5 125.7(6) . . ?
O4 C6 C4 120.4(6) . . ?
O5 C6 C4 113.8(6) . . ?
C8 C7 S1 110.8(7) . . ?
C9 C8 C7 111.6(9) . . ?
C4 N1 Re1 104.3(4) . . ?
C6 O5 Re1 117.6(4) . . ?
C3 Re1 C2 90.9(4) . . ?
C3 Re1 C1 84.2(3) . . ?
C2 Re1 C1 86.9(4) . . ?
C3 Re1 O5 174.6(3) . . ?
C2 Re1 O5 93.3(3) . . ?
C1 Re1 O5 99.3(3) . . ?
C3 Re1 N1 102.4(3) . . ?
C2 Re1 N1 96.6(3) . . ?
C1 Re1 N1 172.4(3) . . ?
O5 Re1 N1 73.8(2) . . ?
C3 Re1 S1 92.1(3) . . ?
C2 Re1 S1 174.5(2) . . ?
C1 Re1 S1 98.1(3) . . ?
O5 Re1 S1 83.47(15) . . ?
N1 Re1 S1 78.23(17) . . ?
O1A C1A Re2 176.4(8) . . ?
O2A C2A Re2 177.1(9) . . ?
O3A C3A Re2 178.8(10) . . ?
N1A C4A C5A 108.6(6) . . ?
N1A C4A C6A 106.2(6) . . ?
C5A C4A C6A 110.6(6) . . ?
C4A C5A S1A 111.4(5) . . ?
O4A C6A O5A 125.4(6) . . ?
O4A C6A C4A 119.7(6) . . ?
O5A C6A C4A 114.9(6) . . ?
C8A C7A S1A 112.5(6) . . ?
C7A C8A C9A 111.7(7) . . ?
C4A N1A Re2 105.4(4) . . ?
C6A O5A Re2 117.3(4) . . ?
C7A S1A C5A 103.6(4) . . ?
C7A S1A Re2 105.8(3) . . ?
C5A S1A Re2 98.3(2) . . ?
C3A Re2 C2A 89.2(4) . . ?
C3A Re2 C1A 84.8(3) . . ?
C2A Re2 C1A 88.0(4) . . ?
C3A Re2 O5A 174.9(3) . . ?
C2A Re2 O5A 92.8(3) . . ?
C1A Re2 O5A 100.0(3) . . ?
C3A Re2 N1A 101.7(3) . . ?
C2A Re2 N1A 99.1(3) . . ?
C1A Re2 N1A 170.4(3) . . ?
O5A Re2 N1A 73.3(2) . . ?
C3A Re2 S1A 94.2(3) . . ?
C2A Re2 S1A 176.0(3) . . ?
C1A Re2 S1A 94.3(3) . . ?
O5A Re2 S1A 83.68(14) . . ?
N1A Re2 S1A 78.25(17) . . ?
O1B C1B Re3 175.1(7) . . ?
O2B C2B Re3 179.4(8) . . ?
O3B C3B Re3 177.7(8) . . ?
N1B C4B C5B 107.9(6) . . ?
N1B C4B C6B 106.1(6) . . ?
C5B C4B C6B 110.7(6) . . ?
C4B C5B S1B 109.5(5) . . ?
O4B C6B O5B 124.7(7) . . ?
O4B C6B C4B 119.7(6) . . ?
O5B C6B C4B 115.6(6) . . ?
C8B C7B S1B 112.3(6) . . ?
C7B C8B C9B 113.5(8) . . ?
C4B N1B Re3 105.7(4) . . ?
C6B O5B Re3 115.8(4) . . ?
C7B S1B C5B 102.7(4) . . ?
C7B S1B Re3 109.7(3) . . ?
C5B S1B Re3 97.2(2) . . ?
C3B Re3 C2B 90.5(4) . . ?
C3B Re3 C1B 84.3(3) . . ?
C2B Re3 C1B 89.5(3) . . ?
C3B Re3 O5B 171.7(3) . . ?
C2B Re3 O5B 95.3(3) . . ?
C1B Re3 O5B 101.5(3) . . ?
C3B Re3 N1B 100.0(3) . . ?
C2B Re3 N1B 95.9(3) . . ?
C1B Re3 N1B 173.0(3) . . ?
O5B Re3 N1B 73.6(2) . . ?
C3B Re3 S1B 95.6(3) . . ?
C2B Re3 S1B 173.3(3) . . ?
C1B Re3 S1B 93.8(2) . . ?
O5B Re3 S1B 78.30(15) . . ?
N1B Re3 S1B 80.41(17) . . ?
O1C C1C Re4 176.4(7) . . ?
O2C C2C Re4 175.6(7) . . ?
O3C C3C Re4 175.5(8) . . ?
N1C C4C C5C 107.4(6) . . ?
N1C C4C C6C 108.6(6) . . ?
C5C C4C C6C 110.6(6) . . ?
C4C C5C S1C 111.3(5) . . ?
O4C C6C O5C 124.3(6) . . ?
O4C C6C C4C 120.9(6) . . ?
O5C C6C C4C 114.7(6) . . ?
C8C C7C S1C 112.3(7) . . ?
C9C C8C C7C 112.5(9) . . ?
C4C N1C Re4 104.0(4) . . ?
C6C O5C Re4 117.2(4) . . ?
C7C S1C C5C 102.7(4) . . ?
C7C S1C Re4 108.0(3) . . ?
C5C S1C Re4 98.3(2) . . ?
C3C Re4 C2C 88.5(4) . . ?
C3C Re4 C1C 84.7(3) . . ?
C2C Re4 C1C 89.2(4) . . ?
C3C Re4 O5C 175.9(3) . . ?
C2C Re4 O5C 92.4(3) . . ?
C1C Re4 O5C 99.3(3) . . ?
C3C Re4 N1C 101.7(3) . . ?
C2C Re4 N1C 95.9(3) . . ?
C1C Re4 N1C 171.8(3) . . ?
O5C Re4 N1C 74.2(2) . . ?
C3C Re4 S1C 95.2(3) . . ?
C2C Re4 S1C 173.1(2) . . ?
C1C Re4 S1C 97.0(3) . . ?
O5C Re4 S1C 83.58(15) . . ?
N1C Re4 S1C 77.62(16) . . ?
C7 S1 C5 102.3(4) . . ?
C7 S1 Re1 109.0(3) . . ?
C5 S1 Re1 98.1(2) . . ?

loop_
_geom_bond_atom_site_label_1
_geom_bond_atom_site_label_2
_geom_bond_distance
_geom_bond_site_symmetry_2
_geom_bond_publ_flag
C1 O1 1.149(10) . ?
C1 Re1 1.920(9) . ?
C2 O2 1.141(10) . ?
C2 Re1 1.916(9) . ?
C3 O3 1.146(10) . ?
C3 Re1 1.899(9) . ?
C4 N1 1.484(10) . ?
C4 C5 1.511(10) . ?
C4 C6 1.539(10) . ?
C5 S1 1.818(8) . ?
C6 O4 1.231(8) . ?
C6 O5 1.289(9) . ?
C7 C8 1.528(11) . ?
C7 S1 1.815(10) . ?
C8 C9 1.516(14) . ?
N1 Re1 2.215(6) . ?
O5 Re1 2.159(5) . ?
Re1 S1 2.5005(18) . ?
C1A O1A 1.158(11) . ?
C1A Re2 1.924(9) . ?
C2A O2A 1.154(9) . ?
C2A Re2 1.919(7) . ?
C3A O3A 1.144(11) . ?
C3A Re2 1.894(10) . ?
C4A N1A 1.478(10) . ?
C4A C5A 1.512(10) . ?
C4A C6A 1.557(10) . ?
C5A S1A 1.833(7) . ?
C6A O4A 1.231(8) . ?
C6A O5A 1.256(8) . ?
C7A C8A 1.503(10) . ?
C7A S1A 1.826(9) . ?
C8A C9A 1.540(13) . ?
N1A Re2 2.201(6) . ?
O5A Re2 2.180(5) . ?
S1A Re2 2.4956(18) . ?
C1B O1B 1.141(10) . ?
C1B Re3 1.916(8) . ?
C2B O2B 1.162(9) . ?
C2B Re3 1.891(8) . ?
C3B O3B 1.175(11) . ?
C3B Re3 1.877(10) . ?
C4B N1B 1.478(9) . ?
C4B C5B 1.498(10) . ?
C4B C6B 1.557(10) . ?
C5B S1B 1.840(7) . ?
C6B O4B 1.230(9) . ?
C6B O5B 1.279(9) . ?
C7B C8B 1.516(12) . ?
C7B S1B 1.826(8) . ?
C8B C9B 1.521(13) . ?
N1B Re3 2.194(6) . ?
O5B Re3 2.182(5) . ?
S1B Re3 2.500(2) . ?
C1C O1C 1.158(10) . ?
C1C Re4 1.914(9) . ?
C2C O2C 1.149(9) . ?
C2C Re4 1.913(8) . ?
C3C O3C 1.166(10) . ?
C3C Re4 1.890(9) . ?
C4C N1C 1.481(9) . ?
C4C C5C 1.521(10) . ?
C4C C6C 1.534(10) . ?
C5C S1C 1.821(7) . ?
C6C O4C 1.240(8) . ?
C6C O5C 1.264(8) . ?
C7C C8C 1.514(11) . ?
C7C S1C 1.808(10) . ?
C8C C9C 1.510(15) . ?
N1C Re4 2.215(6) . ?
O5C Re4 2.170(5) . ?
S1C Re4 2.504(2) . ?

loop_
_geom_hbond_atom_site_label_D
_geom_hbond_atom_site_label_H
_geom_hbond_atom_site_label_A
_geom_hbond_distance_DH
_geom_hbond_distance_HA
_geom_hbond_distance_DA
_geom_hbond_angle_DHA
_geom_hbond_site_symmetry_A
N1 H1A O4A 0.92 1.97 2.882(8) 169.4 3_545
N1 H1B O4 0.92 2.13 3.023(8) 163.9 1_545
N1A H1AA O4 0.92 1.94 2.861(8) 176.2 4_646
N1A H1AB O4A 0.92 2.15 3.038(8) 160.8 1_545
N1B H1BA O4C 0.92 1.95 2.864(8) 172.3 2_647
N1B H1BB O4B 0.92 2.22 3.064(8) 152.8 1_545
N1C H1CA O4B 0.92 1.96 2.880(8) 173.8 1_455
N1C H1CB O4C 0.92 2.13 3.033(8) 165.1 1_545

loop_
_geom_torsion_atom_site_label_1
_geom_torsion_atom_site_label_2
_geom_torsion_atom_site_label_3
_geom_torsion_atom_site_label_4
_geom_torsion
_geom_torsion_site_symmetry_1
_geom_torsion_site_symmetry_2
_geom_torsion_site_symmetry_3
_geom_torsion_site_symmetry_4
_geom_torsion_publ_flag
N1 C4 C5 S1 52.8(8) . . . . ?
C6 C4 C5 S1 -65.0(8) . . . . ?
N1 C4 C6 O4 149.9(7) . . . . ?
C5 C4 C6 O4 -92.6(8) . . . . ?
N1 C4 C6 O5 -31.5(8) . . . . ?
C5 C4 C6 O5 86.0(8) . . . . ?
S1 C7 C8 C9 -167.1(7) . . . . ?
C5 C4 N1 Re1 -70.7(6) . . . . ?
C6 C4 N1 Re1 48.7(6) . . . . ?
O4 C6 O5 Re1 174.5(6) . . . . ?
C4 C6 O5 Re1 -4.0(8) . . . . ?
O3 C3 Re1 C2 126(33) . . . . ?
O3 C3 Re1 C1 39(33) . . . . ?
O3 C3 Re1 O5 -93(32) . . . . ?
O3 C3 Re1 N1 -137(33) . . . . ?
O3 C3 Re1 S1 -59(33) . . . . ?
O2 C2 Re1 C3 -87(25) . . . . ?
O2 C2 Re1 C1 -2(25) . . . . ?
O2 C2 Re1 O5 97(25) . . . . ?
O2 C2 Re1 N1 171(25) . . . . ?
O2 C2 Re1 S1 151(22) . . . . ?
O1 C1 Re1 C3 18(9) . . . . ?
O1 C1 Re1 C2 -73(9) . . . . ?
O1 C1 Re1 O5 -166(9) . . . . ?
O1 C1 Re1 N1 170(7) . . . . ?
O1 C1 Re1 S1 110(9) . . . . ?
C6 O5 Re1 C3 -21(4) . . . . ?
C6 O5 Re1 C2 120.9(6) . . . . ?
C6 O5 Re1 C1 -151.8(6) . . . . ?
C6 O5 Re1 N1 25.0(5) . . . . ?
C6 O5 Re1 S1 -54.6(5) . . . . ?
C4 N1 Re1 C3 137.3(5) . . . . ?
C4 N1 Re1 C2 -130.3(5) . . . . ?
C4 N1 Re1 C1 -14(3) . . . . ?
C4 N1 Re1 O5 -38.7(4) . . . . ?
C4 N1 Re1 S1 47.8(4) . . . . ?
N1A C4A C5A S1A 50.1(7) . . . . ?
C6A C4A C5A S1A -66.1(8) . . . . ?
N1A C4A C6A O4A 148.3(6) . . . . ?
C5A C4A C6A O4A -94.0(8) . . . . ?
N1A C4A C6A O5A -33.1(8) . . . . ?
C5A C4A C6A O5A 84.5(8) . . . . ?
S1A C7A C8A C9A 178.7(6) . . . . ?
C5A C4A N1A Re2 -69.6(6) . . . . ?
C6A C4A N1A Re2 49.4(6) . . . . ?
O4A C6A O5A Re2 176.8(6) . . . . ?
C4A C6A O5A Re2 -1.6(8) . . . . ?
C8A C7A S1A C5A 83.5(6) . . . . ?
C8A C7A S1A Re2 -173.7(5) . . . . ?
C4A C5A S1A C7A 99.1(6) . . . . ?
C4A C5A S1A Re2 -9.4(6) . . . . ?
O3A C3A Re2 C2A 107(59) . . . . ?
O3A C3A Re2 C1A 19(59) . . . . ?
O3A C3A Re2 O5A -141(56) . . . . ?
O3A C3A Re2 N1A -154(100) . . . . ?
O3A C3A Re2 S1A -75(59) . . . . ?
O2A C2A Re2 C3A -17(15) . . . . ?
O2A C2A Re2 C1A 68(15) . . . . ?
O2A C2A Re2 O5A 168(15) . . . . ?
O2A C2A Re2 N1A -119(15) . . . . ?
O2A C2A Re2 S1A -165(12) . . . . ?
O1A C1A Re2 C3A -27(14) . . . . ?
O1A C1A Re2 C2A -116(14) . . . . ?
O1A C1A Re2 O5A 151(14) . . . . ?
O1A C1A Re2 N1A 106(14) . . . . ?
O1A C1A Re2 S1A 67(14) . . . . ?
C6A O5A Re2 C3A 10(4) . . . . ?
C6A O5A Re2 C2A 122.1(5) . . . . ?
C6A O5A Re2 C1A -149.4(5) . . . . ?
C6A O5A Re2 N1A 23.5(5) . . . . ?
C6A O5A Re2 S1A -56.1(5) . . . . ?
C4A N1A Re2 C3A 139.7(5) . . . . ?
C4A N1A Re2 C2A -129.3(5) . . . . ?
C4A N1A Re2 C1A 8(2) . . . . ?
C4A N1A Re2 O5A -39.1(4) . . . . ?
C4A N1A Re2 S1A 47.8(4) . . . . ?
C7A S1A Re2 C3A 133.1(4) . . . . ?
C5A S1A Re2 C3A -120.1(4) . . . . ?
C7A S1A Re2 C2A -79(4) . . . . ?
C5A S1A Re2 C2A 28(4) . . . . ?
C7A S1A Re2 C1A 48.0(3) . . . . ?
C5A S1A Re2 C1A 154.8(4) . . . . ?
C7A S1A Re2 O5A -51.6(3) . . . . ?
C5A S1A Re2 O5A 55.2(3) . . . . ?
C7A S1A Re2 N1A -125.8(3) . . . . ?
C5A S1A Re2 N1A -19.1(3) . . . . ?
N1B C4B C5B S1B 61.4(6) . . . . ?
C6B C4B C5B S1B -54.3(7) . . . . ?
N1B C4B C6B O4B 152.4(6) . . . . ?
C5B C4B C6B O4B -90.8(8) . . . . ?
N1B C4B C6B O5B -30.7(8) . . . . ?
C5B C4B C6B O5B 86.1(8) . . . . ?
S1B C7B C8B C9B -66.4(9) . . . . ?
C5B C4B N1B Re3 -69.5(6) . . . . ?
C6B C4B N1B Re3 49.2(6) . . . . ?
O4B C6B O5B Re3 171.9(6) . . . . ?
C4B C6B O5B Re3 -4.8(8) . . . . ?
C8B C7B S1B C5B -72.5(7) . . . . ?
C8B C7B S1B Re3 -175.0(5) . . . . ?
C4B C5B S1B C7B -135.4(6) . . . . ?
C4B C5B S1B Re3 -23.3(5) . . . . ?
O3B C3B Re3 C2B 93(22) . . . . ?
O3B C3B Re3 C1B 4(22) . . . . ?
O3B C3B Re3 O5B -132(21) . . . . ?
O3B C3B Re3 N1B -170(100) . . . . ?
O3B C3B Re3 S1B -89(22) . . . . ?
O2B C2B Re3 C3B -30(99) . . . . ?
O2B C2B Re3 C1B 54(99) . . . . ?
O2B C2B Re3 O5B 156(100) . . . . ?
O2B C2B Re3 N1B -130(99) . . . . ?
O2B C2B Re3 S1B 174(100) . . . . ?
O1B C1B Re3 C3B 7(9) . . . . ?
O1B C1B Re3 C2B -84(9) . . . . ?
O1B C1B Re3 O5B -179(100) . . . . ?
O1B C1B Re3 N1B 135(8) . . . . ?
O1B C1B Re3 S1B 102(9) . . . . ?
C6B O5B Re3 C3B -14(2) . . . . ?
C6B O5B Re3 C2B 120.4(5) . . . . ?
C6B O5B Re3 C1B -149.1(5) . . . . ?
C6B O5B Re3 N1B 25.8(5) . . . . ?
C6B O5B Re3 S1B -57.5(5) . . . . ?
C4B N1B Re3 C3B 134.1(5) . . . . ?
C4B N1B Re3 C2B -134.3(5) . . . . ?
C4B N1B Re3 C1B 6(3) . . . . ?
C4B N1B Re3 O5B -40.4(4) . . . . ?
C4B N1B Re3 S1B 40.1(4) . . . . ?
C7B S1B Re3 C3B -1.3(4) . . . . ?
C5B S1B Re3 C3B -107.7(4) . . . . ?
C7B S1B Re3 C2B 155(2) . . . . ?
C5B S1B Re3 C2B 48(2) . . . . ?
C7B S1B Re3 C1B -86.0(4) . . . . ?
C5B S1B Re3 C1B 167.7(3) . . . . ?
C7B S1B Re3 O5B 173.0(3) . . . . ?
C5B S1B Re3 O5B 66.6(3) . . . . ?
C7B S1B Re3 N1B 97.9(3) . . . . ?
C5B S1B Re3 N1B -8.4(3) . . . . ?
N1C C4C C5C S1C 51.8(8) . . . . ?
C6C C4C C5C S1C -66.6(8) . . . . ?
N1C C4C C6C O4C 147.6(7) . . . . ?
C5C C4C C6C O4C -94.8(8) . . . . ?
N1C C4C C6C O5C -32.4(8) . . . . ?
C5C C4C C6C O5C 85.2(8) . . . . ?
S1C C7C C8C C9C -178.4(7) . . . . ?
C5C C4C N1C Re4 -71.9(6) . . . . ?
C6C C4C N1C Re4 47.7(6) . . . . ?
O4C C6C O5C Re4 177.9(5) . . . . ?
C4C C6C O5C Re4 -2.1(7) . . . . ?
C8C C7C S1C C5C 83.9(7) . . . . ?
C8C C7C S1C Re4 -172.9(6) . . . . ?
C4C C5C S1C C7C 101.2(7) . . . . ?
C4C C5C S1C Re4 -9.4(7) . . . . ?
O3C C3C Re4 C2C 53(11) . . . . ?
O3C C3C Re4 C1C -36(11) . . . . ?
O3C C3C Re4 O5C 156(8) . . . . ?
O3C C3C Re4 N1C 149(11) . . . . ?
O3C C3C Re4 S1C -132(11) . . . . ?
O2C C2C Re4 C3C 95(11) . . . . ?
O2C C2C Re4 C1C 180(100) . . . . ?
O2C C2C Re4 O5C -81(11) . . . . ?
O2C C2C Re4 N1C -7(11) . . . . ?
O2C C2C Re4 S1C -27(13) . . . . ?
O1C C1C Re4 C3C -15(13) . . . . ?
O1C C1C Re4 C2C -103(13) . . . . ?
O1C C1C Re4 O5C 164(13) . . . . ?
O1C C1C Re4 N1C 127(13) . . . . ?
O1C C1C Re4 S1C 80(13) . . . . ?
C6C O5C Re4 C3C 16(5) . . . . ?
C6C O5C Re4 C2C 118.5(5) . . . . ?
C6C O5C Re4 C1C -151.9(5) . . . . ?
C6C O5C Re4 N1C 23.1(5) . . . . ?
C6C O5C Re4 S1C -55.8(5) . . . . ?
C4C N1C Re4 C3C 142.4(5) . . . . ?
C4C N1C Re4 C2C -128.0(5) . . . . ?
C4C N1C Re4 C1C 1(2) . . . . ?
C4C N1C Re4 O5C -37.2(4) . . . . ?
C4C N1C Re4 S1C 49.6(4) . . . . ?
C7C S1C Re4 C3C 132.7(4) . . . . ?
C5C S1C Re4 C3C -121.0(4) . . . . ?
C7C S1C Re4 C2C -106(2) . . . . ?
C5C S1C Re4 C2C 1(2) . . . . ?
C7C S1C Re4 C1C 47.4(4) . . . . ?
C5C S1C Re4 C1C 153.7(4) . . . . ?
C7C S1C Re4 O5C -51.2(3) . . . . ?
C5C S1C Re4 O5C 55.1(3) . . . . ?
C7C S1C Re4 N1C -126.4(3) . . . . ?
C5C S1C Re4 N1C -20.1(4) . . . . ?
C8 C7 S1 C5 173.3(6) . . . . ?
C8 C7 S1 Re1 -83.6(6) . . . . ?
C4 C5 S1 C7 100.2(7) . . . . ?
C4 C5 S1 Re1 -11.4(7) . . . . ?
C3 Re1 S1 C7 133.3(4) . . . . ?
C2 Re1 S1 C7 -104(3) . . . . ?
C1 Re1 S1 C7 48.9(4) . . . . ?
O5 Re1 S1 C7 -49.7(3) . . . . ?
N1 Re1 S1 C7 -124.4(3) . . . . ?
C3 Re1 S1 C5 -120.6(4) . . . . ?
C2 Re1 S1 C5 2(3) . . . . ?
C1 Re1 S1 C5 154.9(4) . . . . ?
O5 Re1 S1 C5 56.3(3) . . . . ?
N1 Re1 S1 C5 -18.4(4) . . . . ?
